data_4128768
loop_
_publ_author_name
'Shanahan, James P.'
'Szymczak, Nathaniel K.'

_publ_section_title
;
 Hydrogen Bonding to a Dinitrogen Complex at Room Temperature: Impacts on
 N<sub>2</sub> Activation.
;
_journal_issue 21
_journal_name_full 'Journal of the American Chemical Society'
_journal_page_first 8550
_journal_page_last 8556
_journal_paper_doi 10.1021/jacs.9b02288
_journal_volume 141
_journal_year 2019
_chemical_formula_moiety 'C20 H48 Br N2 P4 Re, F6 P'
_chemical_formula_sum 'C20 H48 Br F6 N2 P5 Re'
_chemical_formula_weight 851.56
_space_group_crystal_system monoclinic
_space_group_IT_number 14
_space_group_name_Hall '-P 2yn'
_space_group_name_H-M_alt 'P 1 21/n 1'
_atom_sites_solution_hydrogens geom
_audit_creation_date 2019-02-12
_audit_creation_method
;
Olex2 1.2
(compiled 2018.05.29 svn.r3508 for OlexSys, GUI svn.r5506)
;
_cell_angle_alpha 90
_cell_angle_beta 108.385(2)
_cell_angle_gamma 90
_cell_formula_units_Z 2
_cell_length_a 10.0988(2)
_cell_length_b 11.36600(10)
_cell_length_c 14.0353(2)
_cell_measurement_reflns_used 17392
_cell_measurement_temperature 85(2)
_cell_measurement_theta_max 68.7030
_cell_measurement_theta_min 3.3210
_cell_volume 1528.78(4)
_computing_cell_refinement 'CrysAlisPro 1.171.38.41 (Rigaku OD, 2015)'
_computing_data_collection 'CrysAlisPro 1.171.38.41 (Rigaku OD, 2015)'
_computing_data_reduction 'CrysAlisPro 1.171.38.41 (Rigaku OD, 2015)'
_computing_molecular_graphics 'Olex2 (Dolomanov et al., 2009)'
_computing_publication_material 'Olex2 (Dolomanov et al., 2009)'
_computing_structure_refinement 'ShelXL (Sheldrick, 2015)'
_computing_structure_solution 'SHELXT 2014/5 (Sheldrick, 2014)'
_diffrn_ambient_temperature 85(2)
_diffrn_detector 'CCD plate'
_diffrn_measured_fraction_theta_full 0.993
_diffrn_measured_fraction_theta_max 0.983
_diffrn_measurement_details
;
List of Runs (angles in degrees, time in seconds):

  # Type    Start    End  Width  t~exp~   \w     \q     \k     \f   Frames
--------------------------------------------------------------------------
  1  \w   -110.00  70.00   1.00    1.00    --  -20.00   0.00-180.00  180
  2  \w    -45.00   0.00   1.00    1.00    --  -20.00  72.00   0.00   45
  3  \w    -45.00   0.00   1.00    1.00    --  -20.00  72.00   0.00   45
  4  \w    -25.00  43.00   1.00    1.00    --  -20.00  36.00 120.00   68
  5  \w    -45.00   0.00   1.00    1.00    --  -20.00  72.00-180.00   45
  6  \w   -173.00-128.00   1.00    3.00    --  -92.00 -36.00 120.00   45
  7  \w   -133.00 -88.00   1.00    3.00    --  -92.00 -36.00 -60.00   45
  8  \w   -104.00 -59.00   1.00    3.00    --  -92.00  36.00  60.00   45
  9  \w   -122.00 -77.00   1.00    3.00    --  -92.00 -72.00  60.00   45
 10  \w   -174.00 -78.00   1.00    3.00    --  -92.00 -72.00-120.00   96
 11  \w    -93.00 -35.00   1.00    3.00    --  -92.00  36.00-120.00   58
 12  \w   -176.00 -77.00   1.00    3.00    --  -92.00 -72.00 -60.00   99
 13  \w   -147.00 -75.00   1.00    3.00    --  -92.00 -72.00-180.00   72
 14  \w   -176.00 -77.00   1.00    3.00    --  -92.00 -72.00 120.00   99
 15  \w   -177.00-116.00   1.00    3.00    --  -92.00 -36.00  60.00   61
 16  \w    -87.00  -9.00   1.00    3.00    --  -92.00  36.00 -60.00   78
 17  \w   -102.00 -14.00   1.00    3.00    --  -92.00  36.00   0.00   88
 18  \w   -102.00 -21.00   1.00    3.00    --  -92.00  72.00 120.00   81
 19  \w   -175.00-104.00   1.00    3.00    --  -92.00 -36.00   0.00   71
 20  \w   -104.00 -52.00   1.00    3.00    --  -92.00  72.00  60.00   52
 21  \w   -109.00 -14.00   1.00    3.00    --  -92.00  72.00-120.00   95
 22  \w   -105.00 -24.00   1.00    3.00    --  -92.00  36.00-120.00   81
 23  \w   -105.00  -2.00   1.00    3.00    --  -92.00  36.00-180.00  103
 24  \w   -106.00  -2.00   1.00    3.00    --  -92.00  72.00 -60.00  104
 25  \w   -106.00  -2.00   1.00    3.00    --  -92.00  72.00 -60.00  104
 26  \w   -107.00 -29.00   1.00    3.00    --  -92.00  72.00   0.00   78
 27  \w   -117.00 -72.00   1.00    3.00    --  -92.00  72.00 180.00   45
;
_diffrn_measurement_device 'abstract diffractometer'
_diffrn_measurement_device_type 'dtrek-CrysAlisPro-abstract goniometer imported rigaku-d*trek images'
_diffrn_measurement_method '\w scans'
_diffrn_orient_matrix_type 'CrysAlisPro convention (1999,Acta A55,543-557)'
_diffrn_orient_matrix_UB_11 -0.1215130000
_diffrn_orient_matrix_UB_12 0.0863604000
_diffrn_orient_matrix_UB_13 -0.0435930000
_diffrn_orient_matrix_UB_21 -0.1049305000
_diffrn_orient_matrix_UB_22 -0.1023701000
_diffrn_orient_matrix_UB_23 -0.0151523000
_diffrn_orient_matrix_UB_31 -0.0095139000
_diffrn_orient_matrix_UB_32 0.0211061000
_diffrn_orient_matrix_UB_33 0.1059950000
_diffrn_radiation_monochromator graphite
_diffrn_radiation_probe x-ray
_diffrn_radiation_type CuK\a
_diffrn_radiation_wavelength 1.54184
_diffrn_reflns_av_R_equivalents 0.0766
_diffrn_reflns_av_unetI/netI 0.0291
_diffrn_reflns_Laue_measured_fraction_full 0.993
_diffrn_reflns_Laue_measured_fraction_max 0.983
_diffrn_reflns_limit_h_max 12
_diffrn_reflns_limit_h_min -11
_diffrn_reflns_limit_k_max 13
_diffrn_reflns_limit_k_min -13
_diffrn_reflns_limit_l_max 16
_diffrn_reflns_limit_l_min -14
_diffrn_reflns_number 22434
_diffrn_reflns_point_group_measured_fraction_full 0.993
_diffrn_reflns_point_group_measured_fraction_max 0.983
_diffrn_reflns_theta_full 67.684
_diffrn_reflns_theta_max 69.407
_diffrn_reflns_theta_min 4.759
_diffrn_source 'fine-focus sealed X-ray tube'
_diffrn_source_type 'Enhance (Cu) X-ray Source'
_exptl_absorpt_coefficient_mu 12.240
_exptl_absorpt_correction_T_max 1.00000
_exptl_absorpt_correction_T_min 0.07112
_exptl_absorpt_correction_type multi-scan
_exptl_absorpt_process_details
;
CrysAlisPro 1.171.38.41 (Rigaku Oxford Diffraction, 2015)
Empirical absorption correction using spherical harmonics,
 implemented in SCALE3 ABSPACK scaling algorithm.
;
_exptl_crystal_colour purple
_exptl_crystal_density_diffrn 1.850
_exptl_crystal_description block
_exptl_crystal_F_000 842
_exptl_crystal_size_max 0.19
_exptl_crystal_size_mid 0.18
_exptl_crystal_size_min 0.11
_refine_diff_density_max 1.340
_refine_diff_density_min -1.732
_refine_diff_density_rms 0.231
_refine_ls_extinction_coef 0.0031(2)
_refine_ls_extinction_expression Fc^*^=kFc[1+0.001xFc^2^\l^3^/sin(2\q)]^-1/4^
_refine_ls_extinction_method 'SHELXL-2016/6 (Sheldrick 2016)'
_refine_ls_goodness_of_fit_ref 1.220
_refine_ls_hydrogen_treatment constr
_refine_ls_matrix_type full
_refine_ls_number_parameters 168
_refine_ls_number_reflns 2815
_refine_ls_number_restraints 0
_refine_ls_restrained_S_all 1.220
_refine_ls_R_factor_all 0.0406
_refine_ls_R_factor_gt 0.0403
_refine_ls_shift/su_max 0.000
_refine_ls_shift/su_mean 0.000
_refine_ls_structure_factor_coef Fsqd
_refine_ls_weighting_details 'w=1/[\s^2^(Fo^2^)+(0.0586P)^2^+6.4104P] where P=(Fo^2^+2Fc^2^)/3'
_refine_ls_weighting_scheme calc
_refine_ls_wR_factor_gt 0.1127
_refine_ls_wR_factor_ref 0.1129
_reflns_Friedel_coverage 0.000
_reflns_number_gt 2805
_reflns_number_total 2815
_reflns_threshold_expression 'I > 2\s(I)'
_cod_data_source_file ja9b02288_si_002.cif
_cod_data_source_block jps4060
_cod_database_code 4128768
_shelx_shelxl_version_number 2016/6
_chemical_oxdiff_formula C20H48BrF6N2P5Re
_shelx_space_group_comment
;
The symmetry employed for this shelxl refinement is uniquely defined
by the following loop, which should always be used as a source of
symmetry information in preference to the above space-group names.
They are only intended as comments.
;
_reflns_odcompleteness_completeness 98.02
_reflns_odcompleteness_iscentric 1
_reflns_odcompleteness_theta 69.28
_olex2_refinement_description
;
1. Fixed Uiso
 At 1.2 times of:
  All C(H,H) groups
 At 1.5 times of:
  All C(H,H,H) groups
2. Uiso/Uaniso restraints and constraints
Uanis(Br1) = Uanis(N1) = Uanis(N2)
3. Others
 Fixed Sof: Br1(0.5) N1(0.5) N2(0.5)
4.a Secondary CH2 refined with riding coordinates:
 C10(H10A,H10B), C4(H4A,H4B), C5(H5A,H5B), C8(H8A,H8B), C6(H6A,H6B), C2(H2A,H2B)
4.b Idealised Me refined as rotating group:
 C7(H7A,H7B,H7C), C9(H9A,H9B,H9C), C3(H3A,H3B,H3C), C1(H1A,H1B,H1C)
;
_olex2_submission_special_instructions 'No special instructions were received'
_oxdiff_exptl_absorpt_empirical_details
;
Empirical correction (ABSPACK) includes:
- Absorption correction using spherical harmonics
- Frame scaling
- Detector area scaling
;
_oxdiff_exptl_absorpt_empirical_full_max 7.707
_oxdiff_exptl_absorpt_empirical_full_min 0.398

loop_
_space_group_symop_operation_xyz
'x, y, z'
'-x+1/2, y+1/2, -z+1/2'
'-x, -y, -z'
'x-1/2, -y-1/2, z-1/2'

loop_
_atom_site_label
_atom_site_type_symbol
_atom_site_fract_x
_atom_site_fract_y
_atom_site_fract_z
_atom_site_U_iso_or_equiv
_atom_site_adp_type
_atom_site_occupancy
_atom_site_site_symmetry_order
_atom_site_calc_flag
_atom_site_refinement_flags_posn
_atom_site_refinement_flags_adp
_atom_site_refinement_flags_occupancy
_atom_site_disorder_assembly
_atom_site_disorder_group
Re1 Re 0.500000 0.500000 0.500000 0.01290(18) Uani 1 2 d S T P . .
P1 P 0.53372(12) 0.66663(10) 0.61584(9) 0.0156(3) Uani 1 1 d . . . . .
P2 P 0.61467(12) 0.63647(11) 0.41684(9) 0.0171(3) Uani 1 1 d . . . . .
P3 P 0.000000 1.000000 0.500000 0.0224(5) Uani 1 2 d S T P . .
F1 F 0.1098(3) 1.0384(4) 0.6063(2) 0.0320(7) Uani 1 1 d . . . . .
F2 F 0.0779(4) 0.8763(3) 0.5057(3) 0.0412(9) Uani 1 1 d . . . . .
F3 F 0.0994(4) 1.0561(4) 0.4432(3) 0.0416(9) Uani 1 1 d . . . . .
C10 C 0.8015(6) 0.6176(5) 0.4315(5) 0.0289(12) Uani 1 1 d . . . . .
H10A H 0.833568 0.686455 0.404354 0.035 Uiso 1 1 calc R . . . .
H10B H 0.853103 0.613817 0.502589 0.035 Uiso 1 1 calc R . . . .
C7 C 0.5838(6) 0.7700(5) 0.2393(4) 0.0289(12) Uani 1 1 d . . . . .
H7A H 0.547265 0.767043 0.167361 0.043 Uiso 1 1 calc GR . . . .
H7B H 0.683846 0.767424 0.259827 0.043 Uiso 1 1 calc GR . . . .
H7C H 0.554309 0.841538 0.262839 0.043 Uiso 1 1 calc GR . . . .
C4 C 0.5907(6) 0.6500(5) 0.7531(4) 0.0274(12) Uani 1 1 d . . . . .
H4A H 0.590648 0.727325 0.782405 0.033 Uiso 1 1 calc R . . . .
H4B H 0.521730 0.602856 0.770601 0.033 Uiso 1 1 calc R . . . .
C5 C 0.6655(6) 0.7625(5) 0.5910(4) 0.0275(12) Uani 1 1 d . . . . .
H5A H 0.669167 0.837330 0.624921 0.033 Uiso 1 1 calc R . . . .
H5B H 0.756863 0.725997 0.615435 0.033 Uiso 1 1 calc R . . . .
C8 C 0.5300(6) 0.6657(5) 0.2832(4) 0.0239(11) Uani 1 1 d . . . . .
H8A H 0.539248 0.595970 0.245965 0.029 Uiso 1 1 calc R . . . .
H8B H 0.431160 0.677446 0.272392 0.029 Uiso 1 1 calc R . . . .
C6 C 0.6244(7) 0.7812(5) 0.4778(4) 0.0306(13) Uani 1 1 d . . . . .
H6A H 0.693093 0.830245 0.461816 0.037 Uiso 1 1 calc R . . . .
H6B H 0.534610 0.820397 0.453961 0.037 Uiso 1 1 calc R . . . .
C2 C 0.3831(6) 0.7644(5) 0.5966(5) 0.0280(12) Uani 1 1 d . . . . .
H2A H 0.332641 0.767234 0.525227 0.034 Uiso 1 1 calc R . . . .
H2B H 0.321248 0.729931 0.629567 0.034 Uiso 1 1 calc R . . . .
C9 C 0.8352(8) 0.5094(6) 0.3810(6) 0.0382(17) Uani 1 1 d . . . . .
H9A H 0.780473 0.509740 0.311250 0.057 Uiso 1 1 calc GR . . . .
H9B H 0.813936 0.440243 0.412580 0.057 Uiso 1 1 calc GR . . . .
H9C H 0.932526 0.509639 0.386948 0.057 Uiso 1 1 calc GR . . . .
C3 C 0.7319(7) 0.5952(6) 0.8015(5) 0.0450(18) Uani 1 1 d . . . . .
H3A H 0.732547 0.516763 0.776351 0.067 Uiso 1 1 calc GR . . . .
H3B H 0.750982 0.592633 0.872960 0.067 Uiso 1 1 calc GR . . . .
H3C H 0.802098 0.641377 0.786074 0.067 Uiso 1 1 calc GR . . . .
Br1 Br 0.26564(12) 0.57876(10) 0.39373(9) 0.0153(3) Uani 0.5 1 d . . . A -1
N1 N 0.3178(10) 0.5569(8) 0.4280(7) 0.0153(3) Uani 0.5 1 d . . . A 1
N2 N 0.2176(12) 0.5881(11) 0.3887(9) 0.0153(3) Uani 0.5 1 d . . . A 1
C1 C 0.4156(7) 0.8907(6) 0.6344(6) 0.050(2) Uani 1 1 d . . . . .
H1A H 0.479016 0.925543 0.604050 0.076 Uiso 1 1 calc GR . . . .
H1B H 0.457362 0.890117 0.706066 0.076 Uiso 1 1 calc GR . . . .
H1C H 0.330766 0.935552 0.616920 0.076 Uiso 1 1 calc GR . . . .

loop_
_atom_site_aniso_label
_atom_site_aniso_U_11
_atom_site_aniso_U_22
_atom_site_aniso_U_33
_atom_site_aniso_U_23
_atom_site_aniso_U_13
_atom_site_aniso_U_12
Re1 0.0117(2) 0.0140(2) 0.0122(2) -0.00072(9) 0.00268(14) 0.00049(9)
P1 0.0149(6) 0.0154(6) 0.0155(6) -0.0020(4) 0.0034(5) -0.0006(4)
P2 0.0138(6) 0.0225(6) 0.0156(6) 0.0023(5) 0.0055(4) -0.0011(5)
P3 0.0143(10) 0.0327(13) 0.0163(11) 0.0021(6) -0.0008(8) -0.0040(6)
F1 0.0184(16) 0.051(2) 0.0202(17) -0.0046(16) -0.0029(13) -0.0023(16)
F2 0.0329(19) 0.039(2) 0.040(2) 0.0004(16) -0.0050(16) 0.0076(15)
F3 0.0299(18) 0.062(3) 0.0324(19) 0.0005(18) 0.0096(15) -0.0185(18)
C10 0.024(3) 0.033(3) 0.031(3) 0.004(2) 0.011(2) -0.002(2)
C7 0.027(3) 0.036(3) 0.023(3) 0.008(2) 0.008(2) -0.002(2)
C4 0.039(3) 0.023(3) 0.016(3) -0.003(2) 0.003(2) -0.006(2)
C5 0.026(3) 0.033(3) 0.023(3) -0.008(2) 0.007(2) -0.018(2)
C8 0.028(3) 0.025(3) 0.017(3) 0.002(2) 0.004(2) -0.003(2)
C6 0.036(3) 0.029(3) 0.027(3) -0.002(2) 0.010(2) -0.016(2)
C2 0.017(2) 0.026(3) 0.033(3) -0.009(2) -0.002(2) 0.001(2)
C9 0.032(4) 0.045(4) 0.038(4) -0.004(3) 0.012(3) 0.002(2)
C3 0.034(3) 0.046(4) 0.038(4) 0.021(3) -0.012(3) -0.011(3)
Br1 0.0090(6) 0.0197(5) 0.0143(5) 0.0012(4) -0.0007(5) 0.0045(5)
N1 0.0090(6) 0.0197(5) 0.0143(5) 0.0012(4) -0.0007(5) 0.0045(5)
N2 0.0090(6) 0.0197(5) 0.0143(5) 0.0012(4) -0.0007(5) 0.0045(5)
C1 0.030(3) 0.029(3) 0.075(5) -0.023(3) -0.008(3) 0.011(3)

loop_
_atom_type_symbol
_atom_type_description
_atom_type_scat_dispersion_real
_atom_type_scat_dispersion_imag
_atom_type_scat_source
C C 0.0181 0.0091 'International Tables Vol C Tables 4.2.6.8 and 6.1.1.4'
H H 0.0000 0.0000 'International Tables Vol C Tables 4.2.6.8 and 6.1.1.4'
N N 0.0311 0.0180 'International Tables Vol C Tables 4.2.6.8 and 6.1.1.4'
F F 0.0727 0.0534 'International Tables Vol C Tables 4.2.6.8 and 6.1.1.4'
P P 0.2955 0.4335 'International Tables Vol C Tables 4.2.6.8 and 6.1.1.4'
Br Br -0.6763 1.2805 'International Tables Vol C Tables 4.2.6.8 and 6.1.1.4'
Re Re -5.2083 5.8923 'International Tables Vol C Tables 4.2.6.8 and 6.1.1.4'

loop_
_geom_angle_atom_site_label_1
_geom_angle_atom_site_label_2
_geom_angle_atom_site_label_3
_geom_angle
_geom_angle_site_symmetry_1
_geom_angle_site_symmetry_3
P1 Re1 P1 180.00(5) 3_666 .
P1 Re1 Br1 88.50(4) 3_666 .
P1 Re1 Br1 91.50(4) . .
P2 Re1 P1 80.70(4) 3_666 3_666
P2 Re1 P1 99.29(4) 3_666 .
P2 Re1 P1 80.70(4) . .
P2 Re1 P1 99.30(4) . 3_666
P2 Re1 P2 180.0 3_666 .
P2 Re1 Br1 89.43(4) . .
P2 Re1 Br1 90.57(4) 3_666 .
N1 Re1 P1 89.9(3) 3_666 3_666
N1 Re1 P1 90.1(3) . 3_666
N1 Re1 P1 90.1(3) 3_666 .
N1 Re1 P1 89.9(3) . .
N1 Re1 P2 93.2(3) 3_666 3_666
N1 Re1 P2 86.8(3) 3_666 .
N1 Re1 P2 93.2(3) . .
N1 Re1 P2 86.8(3) . 3_666
N1 Re1 Br1 175.7(3) 3_666 .
N1 Re1 Br1 4.3(3) . .
N1 Re1 N1 180.0 . 3_666
C4 P1 Re1 123.27(18) . .
C5 P1 Re1 106.86(19) . .
C5 P1 C4 104.7(3) . .
C2 P1 Re1 115.82(18) . .
C2 P1 C4 100.8(3) . .
C2 P1 C5 103.3(3) . .
C10 P2 Re1 119.69(19) . .
C8 P2 Re1 117.79(18) . .
C8 P2 C10 105.5(3) . .
C8 P2 C6 104.7(3) . .
C6 P2 Re1 107.99(19) . .
C6 P2 C10 98.6(3) . .
F1 P3 F1 180.0 . 3_576
F2 P3 F1 89.53(19) 3_576 .
F2 P3 F1 90.47(19) . .
F2 P3 F1 90.47(19) 3_576 3_576
F2 P3 F1 89.53(19) . 3_576
F2 P3 F2 180.0 . 3_576
F3 P3 F1 89.77(18) 3_576 3_576
F3 P3 F1 90.23(18) . 3_576
F3 P3 F1 90.23(18) 3_576 .
F3 P3 F1 89.77(18) . .
F3 P3 F2 89.9(2) 3_576 3_576
F3 P3 F2 89.9(2) . .
F3 P3 F2 90.1(2) 3_576 .
F3 P3 F2 90.1(2) . 3_576
F3 P3 F3 180.00(16) . 3_576
P2 C10 H10A 108.6 . .
P2 C10 H10B 108.6 . .
H10A C10 H10B 107.6 . .
C9 C10 P2 114.6(5) . .
C9 C10 H10A 108.6 . .
C9 C10 H10B 108.6 . .
H7A C7 H7B 109.5 . .
H7A C7 H7C 109.5 . .
H7B C7 H7C 109.5 . .
C8 C7 H7A 109.5 . .
C8 C7 H7B 109.5 . .
C8 C7 H7C 109.5 . .
P1 C4 H4A 108.1 . .
P1 C4 H4B 108.1 . .
H4A C4 H4B 107.3 . .
C3 C4 P1 117.0(5) . .
C3 C4 H4A 108.1 . .
C3 C4 H4B 108.1 . .
P1 C5 H5A 110.2 . .
P1 C5 H5B 110.2 . .
H5A C5 H5B 108.5 . .
C6 C5 P1 107.8(4) . .
C6 C5 H5A 110.2 . .
C6 C5 H5B 110.2 . .
P2 C8 H8A 108.1 . .
P2 C8 H8B 108.1 . .
C7 C8 P2 116.6(4) . .
C7 C8 H8A 108.1 . .
C7 C8 H8B 108.1 . .
H8A C8 H8B 107.3 . .
P2 C6 H6A 110.0 . .
P2 C6 H6B 110.0 . .
C5 C6 P2 108.4(4) . .
C5 C6 H6A 110.0 . .
C5 C6 H6B 110.0 . .
H6A C6 H6B 108.4 . .
P1 C2 H2A 108.3 . .
P1 C2 H2B 108.3 . .
H2A C2 H2B 107.4 . .
C1 C2 P1 116.1(4) . .
C1 C2 H2A 108.3 . .
C1 C2 H2B 108.3 . .
C10 C9 H9A 109.5 . .
C10 C9 H9B 109.5 . .
C10 C9 H9C 109.5 . .
H9A C9 H9B 109.5 . .
H9A C9 H9C 109.5 . .
H9B C9 H9C 109.5 . .
C4 C3 H3A 109.5 . .
C4 C3 H3B 109.5 . .
C4 C3 H3C 109.5 . .
H3A C3 H3B 109.5 . .
H3A C3 H3C 109.5 . .
H3B C3 H3C 109.5 . .
N1 Br1 Re1 13.1(8) . .
Br1 N1 Re1 162.6(11) . .
Br1 N1 N2 17.6(8) . .
N2 N1 Re1 179.8(13) . .
C2 C1 H1A 109.5 . .
C2 C1 H1B 109.5 . .
C2 C1 H1C 109.5 . .
H1A C1 H1B 109.5 . .
H1A C1 H1C 109.5 . .
H1B C1 H1C 109.5 . .

loop_
_geom_bond_atom_site_label_1
_geom_bond_atom_site_label_2
_geom_bond_distance
_geom_bond_site_symmetry_2
Re1 P1 2.4488(12) 3_666
Re1 P1 2.4489(12) .
Re1 P2 2.4417(12) .
Re1 P2 2.4417(12) 3_666
Re1 Br1 2.5300(12) .
Re1 N1 1.911(10) .
Re1 N1 1.911(10) 3_666
P1 C4 1.838(5) .
P1 C5 1.837(5) .
P1 C2 1.834(5) .
P2 C10 1.844(6) .
P2 C8 1.829(5) .
P2 C6 1.843(6) .
P3 F1 1.613(3) 3_576
P3 F1 1.613(3) .
P3 F2 1.601(4) .
P3 F2 1.601(4) 3_576
P3 F3 1.599(3) .
P3 F3 1.599(3) 3_576
C10 H10A 0.9700 .
C10 H10B 0.9700 .
C10 C9 1.511(9) .
C7 H7A 0.9600 .
C7 H7B 0.9600 .
C7 H7C 0.9600 .
C7 C8 1.514(7) .
C4 H4A 0.9700 .
C4 H4B 0.9700 .
C4 C3 1.508(9) .
C5 H5A 0.9700 .
C5 H5B 0.9700 .
C5 C6 1.524(8) .
C8 H8A 0.9700 .
C8 H8B 0.9700 .
C6 H6A 0.9700 .
C6 H6B 0.9700 .
C2 H2A 0.9700 .
C2 H2B 0.9700 .
C2 C1 1.529(8) .
C9 H9A 0.9600 .
C9 H9B 0.9600 .
C9 H9C 0.9600 .
C3 H3A 0.9600 .
C3 H3B 0.9600 .
C3 H3C 0.9600 .
Br1 N1 0.641(10) .
N1 N2 1.049(14) .
C1 H1A 0.9600 .
C1 H1B 0.9600 .
C1 H1C 0.9600 .
